data_1001376
loop_
_publ_author_name
'Domenges, B'
'Hervieu, M'
'Michel, C'
'Maignan, A'
'Raveau, B'

_publ_section_title
;
La~3~ Ba~3~ Cu~6~ O~14+x~: A Single Phase Or A Mixture?
;
_journal_coden_ASTM PSSABA
_journal_name_full
;
Physica Status Solidi, Sectio A: Applied Research
;
_journal_page_first 73
_journal_page_last 84
_journal_paper_doi 10.1002/pssa.2211070106
_journal_volume 107
_journal_year 1988
_chemical_formula_structural 'La1.5 Ba1.5 Cu3 O7.02'
_chemical_formula_sum 'Ba1.5 Cu3 La1.5 O7.02'
_chemical_name_systematic
;
Lanthanum barium copper oxide (1.5/1.5/3/7.02)
;
_space_group_IT_number 123
_symmetry_cell_setting tetragonal
_symmetry_Int_Tables_number 123
_symmetry_space_group_name_Hall '-P 4 2'
_symmetry_space_group_name_H-M 'P 4/m m m'
_cell_angle_alpha 90
_cell_angle_beta 90
_cell_angle_gamma 90
_cell_formula_units_Z 1
_cell_length_a 3.9098(1)
_cell_length_b 3.9098(1)
_cell_length_c 11.7058(5)
_cell_volume 178.9
_refine_ls_R_factor_all 0.024
_cod_database_code 1001376

loop_
_symmetry_equiv_pos_as_xyz
x,y,z
-x,-y,z
-x,y,z
x,-y,z
-y,x,z
y,-x,z
y,x,z
-y,-x,z
-x,-y,-z
x,y,-z
x,-y,-z
-x,y,-z
y,-x,-z
-y,x,-z
-y,-x,-z
y,x,-z

loop_
_atom_site_aniso_label
_atom_site_aniso_B_11
_atom_site_aniso_B_12
_atom_site_aniso_B_13
_atom_site_aniso_B_22
_atom_site_aniso_B_23
_atom_site_aniso_B_33
La1 0.15(10) 0. 0. 0.15(10) 0. 1.11(18)
La2 0.76(12) 0. 0. 0.76(12) 0. 2.36(24)
Ba1 0.76(12) 0. 0. 0.76(12) 0. 2.36(24)
Cu1 2.85(17) 0. 0. 2.85(17) 0. 0.26(26)
Cu2 0.38(8) 0. 0. 0.38(8) 0. 0.28(16)
O1 3.45(17) 0. 0. 3.45(17) 0. .0(2)
O2 0.64(11) 0. 0. 0.65(11) 0. 1.26(9)
O3 11.56(83) 0. 0. 3.71(44) 0. 1.30(36)

loop_
_atom_site_label
_atom_site_type_symbol
_atom_site_symmetry_multiplicity
_atom_site_Wyckoff_symbol
_atom_site_fract_x
_atom_site_fract_y
_atom_site_fract_z
_atom_site_occupancy
_atom_site_attached_hydrogens
_atom_site_calc_flag
La1 La3+ 1 d 0.5 0.5 0.5 1. 0 d
La2 La3+ 2 h 0.5 0.5 0.1816(3) 0.25 0 d
Ba1 Ba2+ 2 h 0.5 0.5 0.1816(3) 0.75 0 d
Cu1 Cu2+ 1 a 0. 0. 0. 1. 0 d
Cu2 Cu2+ 2 g 0. 0. 0.3452(2) 1. 0 d
O1 O2- 2 g 0. 0. 0.1577(4) 0.94(1) 0 d
O2 O2- 4 i 0. 0.5 0.3638(2) 1. 0 d
O3 O2- 2 f 0. 0.5 0. 0.57(1) 0 d

loop_
_atom_type_symbol
_atom_type_oxidation_number
La3+ 3.000
Ba2+ 2.000
Cu2+ 2.180
O2- -2.000
